data_1514164
loop_
_publ_author_name
'McKellar, Scott C.'
'Graham, Alexander J.'
'Allan, David R.'
'Mohideen, M Infas H'
'Morris, Russell E.'
'Moggach, Stephen A.'

_publ_section_title
;
 The effect of pressure on the post-synthetic modification of a nanoporous
 metal-organic framework.
;
_journal_issue 8
_journal_name_full Nanoscale
_journal_page_first 4163
_journal_page_last 4173
_journal_paper_doi 10.1039/c3nr04161a
_journal_volume 6
_journal_year 2014
_chemical_formula_moiety 'C30 H24 Cu3 O21 .2CH3CHO'
_chemical_formula_sum 'C34 H32 Cu3 O23'
_chemical_formula_weight 999.24
_space_group_IT_number 164
_symmetry_cell_setting trigonal
_symmetry_space_group_name_Hall '-P 3 2"'
_symmetry_space_group_name_H-M 'P -3 m 1'
_atom_sites_solution_hydrogens difmap
_atom_sites_solution_primary direct
_audit_creation_date 13-04-29
_audit_creation_method CRYSTALS_ver_14.40
_cell_angle_alpha 90
_cell_angle_beta 90
_cell_angle_gamma 120
_cell_formula_units_Z 2
_cell_length_a 17.991(3)
_cell_length_b 17.991(3)
_cell_length_c 6.5371(11)
_cell_measurement_reflns_used 582
_cell_measurement_temperature 300
_cell_measurement_theta_max 16
_cell_measurement_theta_min 3
_cell_volume 1832.4(5)
_computing_cell_refinement 'Apex2 (Bruker AXS, 2006)'
_computing_data_collection 'Apex2 (Bruker AXS, 2006)'
_computing_data_reduction 'Apex2 (Bruker AXS, 2006)'
_computing_molecular_graphics 'CAMERON (Watkin et al., 1996)'
_computing_publication_material 'CRYSTALS (Betteridge et al., 2003)'
_computing_structure_refinement 'CRYSTALS (Betteridge et al., 2003)'
_computing_structure_solution 'SIR92 (Altomare et al., 1994)'
_diffrn_ambient_pressure 3.0
_diffrn_ambient_temperature 300
_diffrn_measured_fraction_theta_full 0.942
_diffrn_measured_fraction_theta_max 0.908
_diffrn_measurement_device Area
_diffrn_measurement_device_type 'Bruker Kappa Apex2'
_diffrn_measurement_method \w/2\q
_diffrn_radiation_monochromator graphite
_diffrn_radiation_type 'Mo K\a'
_diffrn_radiation_wavelength 0.71073
_diffrn_reflns_av_R_equivalents 0.159
_diffrn_reflns_limit_h_max 0
_diffrn_reflns_limit_h_min -12
_diffrn_reflns_limit_k_max 14
_diffrn_reflns_limit_k_min 0
_diffrn_reflns_limit_l_max 5
_diffrn_reflns_limit_l_min 0
_diffrn_reflns_number 4194
_diffrn_reflns_theta_full 13.073
_diffrn_reflns_theta_max 17.202
_diffrn_reflns_theta_min 3.116
_diffrn_standards_number 0
_exptl_absorpt_coefficient_mu 1.82
_exptl_absorpt_correction_T_max 0.95
_exptl_absorpt_correction_T_min 0.66
_exptl_absorpt_correction_type multi-scan
_exptl_absorpt_process_details 'SADABS (Siemens, 1996)'
_exptl_crystal_colour blue
_exptl_crystal_density_diffrn 1.811
_exptl_crystal_density_method 'not measured'
_exptl_crystal_description rod
_exptl_crystal_F_000 1014.00
_exptl_crystal_size_max 0.100
_exptl_crystal_size_mid 0.040
_exptl_crystal_size_min 0.030
_platon_squeeze_details
;
See above for details
;
_refine_diff_density_max 0.73
_refine_diff_density_min -0.61
_refine_ls_extinction_method None
_refine_ls_goodness_of_fit_ref 1.1803
_refine_ls_hydrogen_treatment noref
_refine_ls_matrix_type full
_refine_ls_number_parameters 47
_refine_ls_number_reflns 237
_refine_ls_number_restraints 53
_refine_ls_R_factor_all 0.1868
_refine_ls_R_factor_gt 0.1204
_refine_ls_shift/su_max 0.0093316
_refine_ls_shift/su_mean 0.0011208
_refine_ls_structure_factor_coef F
_refine_ls_weighting_details
;
 Method, part 1, Chebychev polynomial, (Watkin, 1994, Prince, 1982) 
 [weight] = 1.0/[A~0~*T~0~(x)+A~1~*T~1~(x) ... +A~n-1~]*T~n-1~(x)] 
 where A~i~ are the Chebychev coefficients listed below and x= Fcalc/Fmax 
 Method = Robust Weighting (Prince, 1982) 
 W = [weight] * [1-(deltaF/6*sigmaF)^2^]^2^ 
 A~i~ are: 
 1.25 0.335 0.599 
;
_refine_ls_weighting_scheme calc
_refine_ls_wR_factor_all 0.2319
_refine_ls_wR_factor_gt 0.1342
_refine_ls_wR_factor_ref 0.1342
_reflns_limit_h_max 0
_reflns_limit_h_min -12
_reflns_limit_k_max 14
_reflns_limit_k_min 0
_reflns_limit_l_max 5
_reflns_limit_l_min 0
_reflns_number_gt 237
_reflns_number_total 389
_reflns_threshold_expression I>2.0\s(I)
_oxford_diffrn_Wilson_B_factor 5.04
_oxford_diffrn_Wilson_scale 54.73
_oxford_refine_ls_r_factor_ref 0.1204
_oxford_refine_ls_scale 0.163(3)
_oxford_reflns_number_all 379
_oxford_reflns_threshold_expression_ref I>2.0\s(I)
_oxford_structure_analysis_title 'ST2044 in P-3m1'
_cod_data_source_file c3nr04161a2.cif
_cod_data_source_block ST1015
_cod_original_cell_volume 1832.5(5)
_cod_original_sg_symbol_Hall '-P 3 2'
_cod_original_sg_symbol_H-M 'P -3 m 1 '
_cod_original_formula_sum 'C34 H32.00 Cu3 O23.00'
_cod_database_code 1514164

loop_
_symmetry_equiv_pos_as_xyz
x,y,z
-x,-y,-z
-y,x-y,z
y,-x+y,-z
-x+y,-x,z
x-y,x,-z
-x+y,y,z
x-y,-y,-z
x,x-y,z
-x,-x+y,-z
-y,-x,z
y,x,-z

loop_
_atom_site_label
_atom_site_type_symbol
_atom_site_fract_x
_atom_site_fract_y
_atom_site_fract_z
_atom_site_U_iso_or_equiv
_atom_site_occupancy
_atom_site_adp_type
_atom_site_refinement_flags_posn
_atom_site_refinement_flags_adp
Cu1 Cu 0.47388(18) 0.52612(18) 0.1552(7) 0.0749 1.0000 Uani DS T
O1 O 0.4342(14) 0.4105(13) 0.262(3) 0.116(5) 1.0000 Uiso D U
O2 O 0.4793(16) 0.3690(14) -0.002(3) 0.117(5) 1.0000 Uiso D U
O3 O 0.4330(7) 0.5670(7) 0.417(3) 0.065(9) 1.0000 Uiso DS .
O4 O 0.2934(8) 0.0857(12) 0.838(3) 0.121(5) 1.0000 Uiso D U
C1 C 0.4462(8) 0.3575(12) 0.172(3) 0.117(5) 1.0000 Uiso D U
C2 C 0.4198(8) 0.2754(12) 0.273(3) 0.117(5) 1.0000 Uiso D U
C3 C 0.3804(9) 0.2566(14) 0.466(4) 0.118(5) 1.0000 Uiso D U
C4 C 0.3566(9) 0.1783(5) 0.556(4) 0.119(5) 1.0000 Uiso DS U
C5 C 0.4341(10) 0.2170(5) 0.180(4) 0.117(5) 1.0000 Uiso DS U
C6 C 0.3141(9) 0.1570(4) 0.762(3) 0.120(5) 1.0000 Uiso DS U
C7 C 0.2518(12) 0.0574(17) 1.038(5) 0.121(6) 0.5000 Uiso D U
H31 H 0.3699 0.2980 0.5340 0.1374 1.0000 Uiso . .
H51 H 0.4561 0.2280 0.0444 0.1361 1.0000 Uiso . .
H71 H 0.2420 0.0014 1.0654 0.1392 0.5000 Uiso D .
H72 H 0.2879 0.0960 1.1392 0.1392 0.5000 Uiso D .
H73 H 0.1988 0.0566 1.0343 0.1392 0.5000 Uiso D .

loop_
_atom_site_aniso_label
_atom_site_aniso_U_11
_atom_site_aniso_U_22
_atom_site_aniso_U_33
_atom_site_aniso_U_23
_atom_site_aniso_U_13
_atom_site_aniso_U_12
Cu1 0.095(5) 0.095(5) 0.074(4) 0.0031(17) -0.0031(17) 0.077(5)

loop_
_atom_type_symbol
_atom_type_scat_dispersion_real
_atom_type_scat_dispersion_imag
_atom_type_scat_Cromer_Mann_a1
_atom_type_scat_Cromer_Mann_b1
_atom_type_scat_Cromer_Mann_a2
_atom_type_scat_Cromer_Mann_b2
_atom_type_scat_Cromer_Mann_a3
_atom_type_scat_Cromer_Mann_b3
_atom_type_scat_Cromer_Mann_a4
_atom_type_scat_Cromer_Mann_b4
_atom_type_scat_Cromer_Mann_c
_atom_type_scat_source
C 0.0033 0.0016 2.3100 20.8439 1.0200 10.2075 1.5886 0.5687 0.8650 51.6512 0.2156 'International Tables Vol C 4.2.6.8 and 6.1.1.4'
H 0.0000 0.0000 0.4930 10.5109 0.3229 26.1257 0.1402 3.1424 0.0408 57.7998 0.0030 'International Tables Vol C 4.2.6.8 and 6.1.1.4'
O 0.0106 0.0060 3.0485 13.2771 2.2868 5.7011 1.5463 0.3239 0.8670 32.9089 0.2508 'International Tables Vol C 4.2.6.8 and 6.1.1.4'
Cu 0.3201 1.2651 13.3380 3.5828 7.1676 0.2470 5.6158 11.3966 1.6735 64.8126 1.1910 'International Tables Vol C 4.2.6.8 and 6.1.1.4'

loop_
_geom_angle_atom_site_label_1
_geom_angle_site_symmetry_1
_geom_angle_atom_site_label_2
_geom_angle_atom_site_label_3
_geom_angle_site_symmetry_3
_geom_angle
_geom_angle_publ_flag
O1 11_665 Cu1 O2 2_665 87.9(10) yes
O1 11_665 Cu1 O2 12_555 167.8(8) yes
O2 2_665 Cu1 O2 12_555 90.6(15) yes
O1 11_665 Cu1 Cu1 2_665 84.3(5) yes
O2 2_665 Cu1 Cu1 2_665 83.6(7) yes
O2 12_555 Cu1 Cu1 2_665 83.6(7) yes
O1 11_665 Cu1 O1 . 91.0(14) yes
O2 2_665 Cu1 O1 . 167.8(8) yes
O2 12_555 Cu1 O1 . 87.9(10) yes
Cu1 2_665 Cu1 O1 . 84.3(5) yes
O1 11_665 Cu1 O3 . 94.2(6) yes
O2 2_665 Cu1 O3 . 97.9(8) yes
O2 12_555 Cu1 O3 . 97.9(8) yes
Cu1 2_665 Cu1 O3 . 177.8(7) yes
O1 . Cu1 O3 . 94.2(6) yes
Cu1 . O1 C1 . 122.9(8) yes
Cu1 2_665 O2 C1 . 125.1(14) yes
C6 . O4 C7 . 123.4(8) yes
O2 . C1 O1 . 124.0(14) yes
O2 . C1 C2 . 117.6(8) yes
O1 . C1 C2 . 118.3(13) yes
C1 . C2 C3 . 121.3(10) yes
C1 . C2 C5 . 119.3(8) yes
C3 . C2 C5 . 119.4(8) yes
C2 . C3 C4 . 119.5(7) yes
C2 . C3 H31 . 120.0 no
C4 . C3 H31 . 120.6 no
C3 . C4 C3 9_555 119.4(13) yes
C3 . C4 C6 . 120.1(6) yes
C3 9_555 C4 C6 . 120.1(6) yes
C2 9_555 C5 C2 . 122.2(15) yes
C2 9_555 C5 H51 . 118.9 no
C2 . C5 H51 . 118.9 no
C4 . C6 O4 . 118.1(7) yes
C4 . C6 O4 9_555 118.1(7) yes
O4 . C6 O4 9_555 123.3(14) yes
O4 . C7 H71 8_557 68.4 no
O4 . C7 H71 . 109.2 no
H71 8_557 C7 H71 . 45.7 no
O4 . C7 H72 . 109.0 no
H71 8_557 C7 H72 . 143.4 no
H71 . C7 H72 . 109.9 no
O4 . C7 H73 . 108.7 no
H71 8_557 C7 H73 . 104.6 no
H71 . C7 H73 . 109.7 no
H72 . C7 H73 . 110.3 no
C7 8_557 H71 C7 . 120.5 no

loop_
_geom_bond_atom_site_label_1
_geom_bond_atom_site_label_2
_geom_bond_site_symmetry_2
_geom_bond_distance
_geom_bond_publ_flag
Cu1 O1 11_665 1.96(2) yes
Cu1 O2 2_665 1.92(2) yes
Cu1 O2 12_555 1.92(2) yes
Cu1 Cu1 2_665 2.601(10) yes
Cu1 O1 . 1.96(2) yes
Cu1 O3 . 2.14(2) yes
O1 C1 . 1.23(2) yes
O2 C1 . 1.25(2) yes
O4 C6 . 1.25(2) yes
O4 C7 . 1.46(3) yes
C1 C2 . 1.46(2) yes
C2 C3 . 1.40(3) yes
C2 C5 . 1.35(2) yes
C3 C4 . 1.38(3) yes
C3 H31 . 0.965 no
C4 C6 . 1.50(3) yes
C5 H51 . 0.949 no
C7 H71 8_557 1.184 no
C7 H71 . 0.951 no
C7 H72 . 0.944 no
C7 H73 . 0.946 no

loop_
_geom_hbond_atom_site_label_D
_geom_hbond_atom_site_label_H
_geom_hbond_atom_site_label_A
_geom_hbond_site_symmetry_A
_geom_hbond_angle_DHA
_geom_hbond_distance_DH
_geom_hbond_distance_HA
_geom_hbond_distance_DA
_geom_hbond_publ_flag
C3 H31 O1 12_556 155.5(8) 0.965 2.554 3.46(3) yes
C7 H71 O4 8_557 161(2) 0.951 1.505 2.42(3) yes
C7 H71 C7 8_557 120.5(11) 0.951 1.184 1.86(3) yes
C7 H72 C2 9_556 139.5(16) 0.944 2.257 3.04(3) yes
C7 H72 C3 9_556 149.1(18) 0.944 2.597 3.44(3) yes
C7 H72 C5 1_556 140(2) 0.944 2.450 3.23(3) yes

loop_
_platon_squeeze_void_nr
_platon_squeeze_void_average_x
_platon_squeeze_void_average_y
_platon_squeeze_void_average_z
_platon_squeeze_void_volume
_platon_squeeze_void_count_electrons
_platon_squeeze_void_content
1 0.000 0.000 -0.084 218 55 ' '
2 0.333 0.667 0.005 111 25 ' '
3 0.667 0.333 -0.051 111 25 ' '
